data_4082051
loop_
_publ_author_name
'Ruiz-Botella, Sheila'
'Guisado-Barrios, Gregorio'
'Mata, Jos\'e A.'
'Peris, Eduardo'

_publ_section_title
;
 Coordination Singularities of a Bis(p-xylyl)bis(benzimidazolylidene)
 Ligand and the Bis-iridium and -rhodium-Related Complexes
;
_journal_issue 21
_journal_name_full Organometallics
_journal_page_first 6613
_journal_paper_doi 10.1021/om400950d
_journal_volume 32
_journal_year 2013
_chemical_formula_moiety 'C50 H54 Cl4 Ir2 N4, C H2 Cl2, C H4 O, O'
_chemical_formula_sum 'C52 H60 Cl6 Ir2 N4 O'
_chemical_formula_weight 1354.14
_chemical_name_systematic
;
 ? 
;
_space_group_crystal_system monoclinic
_space_group_IT_number 14
_space_group_name_Hall '-P 2ybc'
_space_group_name_H-M_alt 'P 1 21/c 1'
_symmetry_space_group_name_Hall '-P 2ybc'
_symmetry_space_group_name_H-M 'P 1 21/c 1'
_atom_sites_solution_hydrogens geom
_atom_sites_solution_primary direct
_atom_sites_solution_secondary difmap
_audit_creation_date 2013-10-08
_audit_creation_method
;
Olex2 1.2-alpha
(compiled 2013.09.17 svn.r2790 for OlexSys, GUI svn.r4601)
;
_cell_angle_alpha 90.00
_cell_angle_beta 90.9727(19)
_cell_angle_gamma 90.00
_cell_formula_units_Z 4
_cell_length_a 21.3681(4)
_cell_length_b 14.0701(3)
_cell_length_c 18.2729(4)
_cell_measurement_reflns_used 24876
_cell_measurement_temperature 200.05(10)
_cell_measurement_theta_max 28.7460
_cell_measurement_theta_min 3.2020
_cell_volume 5493.0(2)
_computing_cell_refinement
;
CrysAlisPro, Agilent Technologies,
Version 1.171.36.24 (release 03-12-2012 CrysAlis171 .NET)
(compiled Dec  3 2012,18:21:49)
;
_computing_data_collection
;
CrysAlisPro, Agilent Technologies,
Version 1.171.36.24 (release 03-12-2012 CrysAlis171 .NET)
(compiled Dec  3 2012,18:21:49)
;
_computing_data_reduction
;
CrysAlisPro, Agilent Technologies,
Version 1.171.36.24 (release 03-12-2012 CrysAlis171 .NET)
(compiled Dec  3 2012,18:21:49)
;
_computing_molecular_graphics
;
O. V. Dolomanov, L. J. Bourhis, R. J. Gildea, J. A. K. Howard and H. Puschmann,
OLEX2: a complete structure solution, refinement and analysis program.
J. Appl. Cryst. (2009). 42, 339-341.
;
_computing_publication_material
;
O. V. Dolomanov, L. J. Bourhis, R. J. Gildea, J. A. K. Howard and H. Puschmann,
OLEX2: a complete structure solution, refinement and analysis program.
J. Appl. Cryst. (2009). 42, 339-341.
;
_computing_structure_refinement
;
SHELX, G.M. Sheldrick, Acta Cryst.
(2008). A64, 112-122
;
_computing_structure_solution
;
SHELX, G.M. Sheldrick, Acta Cryst.
(2008). A64, 112-122
;
_diffrn_ambient_temperature 200.05(10)
_diffrn_detector_area_resol_mean 10.4051
_diffrn_measured_fraction_theta_full 0.9980
_diffrn_measured_fraction_theta_max 0.9019
_diffrn_measurement_details
;
  1 omega -100.00  -60.00   1.0000   30.0000
omega____ theta____ kappa____ phi______ frames
    -      -11.1253  178.0000    0.0000 40

  2 omega  -81.00  -54.00   1.0000   30.0000
omega____ theta____ kappa____ phi______ frames
    -      -11.1253  -37.0000 -180.0000 27

  3 omega   -8.00   19.00   1.0000   30.0000
omega____ theta____ kappa____ phi______ frames
    -      -11.1253   57.0000   30.0000 27

  4 omega   43.00   88.00   1.0000   30.0000
omega____ theta____ kappa____ phi______ frames
    -       12.2191  178.0000  150.0000 45

  5 omega   -5.00   46.00   1.0000   30.0000
omega____ theta____ kappa____ phi______ frames
    -       12.2191  -77.0000    0.0000 51

  6 omega   52.00   84.00   1.0000   30.0000
omega____ theta____ kappa____ phi______ frames
    -       12.2191   37.0000  -90.0000 32

  7 omega  -62.00  -36.00   1.0000   30.0000
omega____ theta____ kappa____ phi______ frames
    -       12.2191  -77.0000    0.0000 26

  8 omega   70.00  102.00   1.0000   30.0000
omega____ theta____ kappa____ phi______ frames
    -       12.2191    0.0000  -30.0000 32

  9 omega  -77.00   11.00   1.0000   30.0000
omega____ theta____ kappa____ phi______ frames
    -       12.2191    0.0000  -30.0000 88

 10 omega  -64.00   19.00   1.0000   30.0000
omega____ theta____ kappa____ phi______ frames
    -       12.2191  -37.0000 -150.0000 83
;
_diffrn_measurement_device_type 'SuperNova, Dual, Cu at zero, Atlas'
_diffrn_measurement_method '\w scans'
_diffrn_orient_matrix_UB_11 0.0280573000
_diffrn_orient_matrix_UB_12 0.0232111000
_diffrn_orient_matrix_UB_13 -0.0100076000
_diffrn_orient_matrix_UB_21 0.0017437000
_diffrn_orient_matrix_UB_22 -0.0290501000
_diffrn_orient_matrix_UB_23 -0.0316044000
_diffrn_orient_matrix_UB_31 -0.0176892000
_diffrn_orient_matrix_UB_32 0.0339730000
_diffrn_orient_matrix_UB_33 -0.0202372000
_diffrn_radiation_monochromator mirror
_diffrn_radiation_type 'Mo K\a'
_diffrn_radiation_wavelength 0.7107
_diffrn_reflns_av_R_equivalents 0.0343
_diffrn_reflns_av_unetI/netI 0.0290
_diffrn_reflns_limit_h_max 27
_diffrn_reflns_limit_h_min -27
_diffrn_reflns_limit_k_max 18
_diffrn_reflns_limit_k_min -18
_diffrn_reflns_limit_l_max 23
_diffrn_reflns_limit_l_min -23
_diffrn_reflns_number 61595
_diffrn_reflns_theta_full 27.50
_diffrn_reflns_theta_max 27.50
_diffrn_reflns_theta_min 2.81
_diffrn_source 'SuperNova (Mo) X-ray Source'
_exptl_absorpt_coefficient_mu 5.171
_exptl_absorpt_correction_T_max 1.00000
_exptl_absorpt_correction_T_min 0.70584
_exptl_absorpt_correction_type multi-scan
_exptl_absorpt_process_details
;
CrysAlisPro, Agilent Technologies,
Version 1.171.36.24 (release 03-12-2012 CrysAlis171 .NET)
(compiled Dec  3 2012,18:21:49)
Empirical absorption correction using spherical harmonics,
 implemented in SCALE3 ABSPACK scaling algorithm.
;
_exptl_crystal_colour
;
;
_exptl_crystal_colour_lustre metallic
_exptl_crystal_colour_modifier reddish
_exptl_crystal_colour_primary red
_exptl_crystal_density_diffrn 1.637
_exptl_crystal_density_method 'not measured'
_exptl_crystal_description prism
_exptl_crystal_F_000 2656
_exptl_crystal_size_max 0.12
_exptl_crystal_size_mid 0.11
_exptl_crystal_size_min 0.07
_refine_diff_density_max 2.765
_refine_diff_density_min -2.480
_refine_diff_density_rms 0.169
_refine_ls_extinction_method none
_refine_ls_goodness_of_fit_ref 1.077
_refine_ls_hydrogen_treatment mixed
_refine_ls_matrix_type full
_refine_ls_number_parameters 606
_refine_ls_number_reflns 12437
_refine_ls_number_restraints 6
_refine_ls_restrained_S_all 1.084
_refine_ls_R_factor_all 0.0589
_refine_ls_R_factor_gt 0.0467
_refine_ls_shift/su_max 0.003
_refine_ls_shift/su_mean 0.000
_refine_ls_structure_factor_coef Fsqd
_refine_ls_weighting_details 'calc w=1/[\s^2^(Fo^2^)+(0.0684P)^2^+32.5766P] where P=(Fo^2^+2Fc^2^)/3'
_refine_ls_weighting_scheme calc
_refine_ls_wR_factor_gt 0.1313
_refine_ls_wR_factor_ref 0.1412
_reflns_number_gt 10466
_reflns_number_total 12437
_reflns_threshold_expression >2sigma(I)
_cod_data_source_file om400950d_si_002.cif
_cod_data_source_block compound_2
_cod_original_cell_volume 5492.97(19)
_cod_database_code 4082051
_chemical_oxdiff_formula 'C50 H54 N4 Cl4 Ir2'
_reflns_odcompleteness_completeness 99.80
_reflns_odcompleteness_iscentric 1
_reflns_odcompleteness_theta 26.32
_olex2_refinement_description
;
1. Fixed Uiso
 At 1.2 times of:
  All C(H) groups, All C(H,H) groups
 At 1.5 times of:
  All C(H,H,H) groups, All O(H) groups
2. Uiso/Uaniso restraints and constraints
Uanis(O2) \\sim Ueq: with sigma of 0.01 and sigma for terminal atoms of 0.02
3.a Secondary CH2 refined with riding coordinates:
 C25(H25A,H25B), C9(H9A,H9B), C39(H39A,H39B), C32(H32A,H32B), C65(H65A,H65B)
3.b Aromatic/amide H refined with riding coordinates:
 C22(H22), C15(H15), C13(H13), C23(H23), C14(H14), C27(H27), C31(H31),
 C28(H28), C21(H21), C38(H38), C24(H24), C30(H30), C34(H34), C35(H35), C12(H12),
  C37(H37)
3.c Tetrahedral OH refined with riding coordinates:
 O1(H1)
3.d Idealised Me refined as rotating group:
 C59(H59A,H59B,H59C), C43(H43A,H43B,H43C), C41(H41A,H41B,H41C), C45(H45A,H45B,
 H45C), C57(H57A,H57B,H57C), C47(H47A,H47B,H47C), C49(H49A,H49B,H49C), C51(H51A,
 H51B,H51C), C53(H53A,H53B,H53C), C55(H55A,H55B,H55C), C2(H2A,H2B,H2C)
;

loop_
_space_group_symop_id
_space_group_symop_operation_xyz
1 'x, y, z'
2 '-x, y+1/2, -z+1/2'
3 '-x, -y, -z'
4 'x, -y-1/2, z-1/2'

loop_
_atom_site_label
_atom_site_type_symbol
_atom_site_fract_x
_atom_site_fract_y
_atom_site_fract_z
_atom_site_U_iso_or_equiv
_atom_site_adp_type
_atom_site_occupancy
_atom_site_symmetry_multiplicity
_atom_site_calc_flag
_atom_site_refinement_flags
Ir1 Ir 0.618762(11) 0.876370(17) 0.268875(12) 0.03003(8) Uani 1 1 d .
Ir2 Ir 0.876993(14) 0.34768(2) 0.37880(2) 0.05226(11) Uani 1 1 d .
Cl3 Cl 0.54304(7) 0.74496(12) 0.26635(9) 0.0382(4) Uani 1 1 d .
Cl4 Cl 0.64827(8) 0.82437(13) 0.14723(8) 0.0390(4) Uani 1 1 d .
Cl5 Cl 0.94320(9) 0.27016(16) 0.28667(15) 0.0645(6) Uani 1 1 d .
Cl6 Cl 0.83049(10) 0.19051(15) 0.40094(14) 0.0604(6) Uani 1 1 d .
C7 C 0.6889(3) 0.8106(4) 0.3262(3) 0.0273(12) Uani 1 1 d .
Cl66 Cl 0.51040(15) 0.3523(3) 0.4913(2) 0.1110(13) Uani 1 1 d .
N8 N 0.6838(2) 0.7751(4) 0.3963(3) 0.0289(10) Uani 1 1 d .
N9 N 0.7515(2) 0.8284(4) 0.3181(3) 0.0283(10) Uani 1 1 d .
C40 C 0.5722(4) 0.9686(5) 0.3438(4) 0.0438(17) Uani 1 1 d .
C22 C 0.6599(6) 0.2983(6) 0.1244(6) 0.071(3) Uani 1 1 d .
H22 H 0.6219 0.2778 0.1045 0.086 Uiso 1 1 calc R
C33 C 0.6433(3) 0.6151(5) 0.4080(3) 0.0320(13) Uani 1 1 d .
N17 N 0.7506(3) 0.3341(4) 0.2972(4) 0.0437(14) Uani 1 1 d .
C20 C 0.7261(4) 0.3276(5) 0.2253(5) 0.0477(18) Uani 1 1 d .
C25 C 0.7850(3) 0.8387(5) 0.2484(3) 0.0339(14) Uani 1 1 d .
H25A H 0.8193 0.8832 0.2545 0.041 Uiso 1 1 calc R
H25B H 0.7567 0.8628 0.2107 0.041 Uiso 1 1 calc R
C15 C 0.8469(3) 0.8294(5) 0.4027(4) 0.0400(15) Uani 1 1 d .
H15 H 0.8758 0.8504 0.3688 0.048 Uiso 1 1 calc R
C13 C 0.8198(4) 0.7796(6) 0.5257(4) 0.0483(19) Uani 1 1 d .
H13 H 0.8328 0.7697 0.5739 0.058 Uiso 1 1 calc R
C9 C 0.6315(3) 0.7197(5) 0.4232(3) 0.0345(14) Uani 1 1 d .
H9A H 0.5930 0.7397 0.3990 0.041 Uiso 1 1 calc R
H9B H 0.6272 0.7298 0.4754 0.041 Uiso 1 1 calc R
C56 C 0.9351(4) 0.4695(7) 0.4063(5) 0.057(2) Uani 1 1 d .
C23 C 0.7064(6) 0.3279(7) 0.0773(6) 0.075(3) Uani 1 1 d .
H23 H 0.6992 0.3251 0.0270 0.090 Uiso 1 1 calc R
C14 C 0.8631(3) 0.8139(6) 0.4757(4) 0.0458(17) Uani 1 1 d .
H14 H 0.9039 0.8266 0.4916 0.055 Uiso 1 1 calc R
C26 C 0.8098(3) 0.7424(5) 0.2263(3) 0.0304(13) Uani 1 1 d .
C27 C 0.8739(3) 0.7208(5) 0.2247(3) 0.0367(14) Uani 1 1 d .
H27 H 0.9034 0.7685 0.2321 0.044 Uiso 1 1 calc R
C10 C 0.7849(3) 0.8116(5) 0.3836(3) 0.0323(13) Uani 1 1 d .
C31 C 0.7676(3) 0.6701(5) 0.2108(4) 0.0371(14) Uani 1 1 d .
H31 H 0.7251 0.6840 0.2077 0.045 Uiso 1 1 calc R
C29 C 0.8512(3) 0.5536(5) 0.2030(4) 0.0410(16) Uani 1 1 d .
C28 C 0.8933(3) 0.6269(6) 0.2118(4) 0.0418(16) Uani 1 1 d .
H28 H 0.9358 0.6139 0.2090 0.050 Uiso 1 1 calc R
C21 C 0.6678(4) 0.2981(6) 0.1993(5) 0.059(2) Uani 1 1 d .
H21 H 0.6362 0.2793 0.2305 0.071 Uiso 1 1 calc R
C11 C 0.7415(3) 0.7777(5) 0.4332(3) 0.0314(13) Uani 1 1 d .
C36 C 0.6824(3) 0.4283(5) 0.3766(4) 0.0358(14) Uani 1 1 d .
C38 C 0.6558(3) 0.5874(5) 0.3370(3) 0.0362(14) Uani 1 1 d .
H38 H 0.6515 0.6309 0.2989 0.043 Uiso 1 1 calc R
C16 C 0.8119(3) 0.3655(5) 0.2964(5) 0.0428(16) Uani 1 1 d .
C24 C 0.7622(5) 0.3609(6) 0.1034(5) 0.064(2) Uani 1 1 d .
H24 H 0.7926 0.3838 0.0721 0.077 Uiso 1 1 calc R
C30 C 0.7876(3) 0.5769(5) 0.1995(4) 0.0420(16) Uani 1 1 d .
H30 H 0.7582 0.5297 0.1895 0.050 Uiso 1 1 calc R
N18 N 0.8232(3) 0.3859(4) 0.2243(4) 0.0462(15) Uani 1 1 d .
C48 C 0.6358(4) 0.9972(6) 0.3395(5) 0.053(2) Uani 1 1 d .
C34 C 0.6466(3) 0.5455(6) 0.4635(4) 0.0421(16) Uani 1 1 d .
H34 H 0.6368 0.5615 0.5113 0.051 Uiso 1 1 calc R
C39 C 0.7113(4) 0.3310(5) 0.3624(5) 0.0462(17) Uani 1 1 d .
H39A H 0.7365 0.3119 0.4045 0.055 Uiso 1 1 calc R
H39B H 0.6783 0.2844 0.3553 0.055 Uiso 1 1 calc R
C44 C 0.5904(4) 1.0181(5) 0.2261(4) 0.050(2) Uani 1 1 d .
C35 C 0.6643(3) 0.4534(6) 0.4470(4) 0.0455(17) Uani 1 1 d .
H35 H 0.6641 0.4074 0.4836 0.055 Uiso 1 1 calc R
C12 C 0.7583(3) 0.7598(6) 0.5065(4) 0.0410(16) Uani 1 1 d .
H12 H 0.7299 0.7361 0.5400 0.049 Uiso 1 1 calc R
C37 C 0.6746(3) 0.4947(5) 0.3225(4) 0.0370(14) Uani 1 1 d .
H37 H 0.6822 0.4773 0.2744 0.044 Uiso 1 1 calc R
C50 C 0.8598(4) 0.4107(7) 0.4851(5) 0.056(2) Uani 1 1 d .
C19 C 0.7720(4) 0.3591(5) 0.1794(5) 0.0494(19) Uani 1 1 d .
C42 C 0.5423(4) 0.9838(6) 0.2725(4) 0.0463(18) Uani 1 1 d .
C59 C 0.8298(4) 0.5628(6) 0.4132(5) 0.058(2) Uani 1 1 d .
H59A H 0.8367 0.5815 0.3635 0.087 Uiso 1 1 calc R
H59B H 0.8381 0.6157 0.4452 0.087 Uiso 1 1 calc R
H59C H 0.7872 0.5428 0.4184 0.087 Uiso 1 1 calc R
C46 C 0.6485(4) 1.0227(5) 0.2661(6) 0.056(2) Uani 1 1 d .
C32 C 0.8723(4) 0.4507(6) 0.2000(5) 0.0507(19) Uani 1 1 d .
H32A H 0.8835 0.4348 0.1503 0.061 Uiso 1 1 calc R
H32B H 0.9093 0.4426 0.2310 0.061 Uiso 1 1 calc R
C58 C 0.8726(4) 0.4828(6) 0.4330(5) 0.054(2) Uani 1 1 d .
C54 C 0.9617(4) 0.3879(8) 0.4460(6) 0.069(3) Uani 1 1 d .
C43 C 0.4751(4) 0.9693(8) 0.2530(7) 0.076(3) Uani 1 1 d .
H43A H 0.4709 0.9580 0.2013 0.114 Uiso 1 1 calc R
H43B H 0.4518 1.0249 0.2658 0.114 Uiso 1 1 calc R
H43C H 0.4594 0.9155 0.2793 0.114 Uiso 1 1 calc R
C41 C 0.5386(6) 0.9413(8) 0.4115(5) 0.077(3) Uani 1 1 d .
H41A H 0.5058 0.8971 0.3993 0.116 Uiso 1 1 calc R
H41B H 0.5209 0.9969 0.4334 0.116 Uiso 1 1 calc R
H41C H 0.5675 0.9121 0.4455 0.116 Uiso 1 1 calc R
C52 C 0.9170(5) 0.3529(8) 0.4928(6) 0.070(3) Uani 1 1 d .
C45 C 0.5811(6) 1.0470(7) 0.1474(5) 0.081(4) Uani 1 1 d .
H45A H 0.6196 1.0389 0.1219 0.121 Uiso 1 1 calc R
H45B H 0.5687 1.1125 0.1451 0.121 Uiso 1 1 calc R
H45C H 0.5492 1.0082 0.1251 0.121 Uiso 1 1 calc R
C57 C 0.9718(5) 0.5345(9) 0.3589(6) 0.081(3) Uani 1 1 d .
H57A H 0.9914 0.4984 0.3211 0.121 Uiso 1 1 calc R
H57B H 1.0033 0.5662 0.3880 0.121 Uiso 1 1 calc R
H57C H 0.9443 0.5809 0.3371 0.121 Uiso 1 1 calc R
C47 C 0.7090(5) 1.0614(7) 0.2380(9) 0.107(5) Uani 1 1 d .
H47A H 0.7418 1.0511 0.2738 0.160 Uiso 1 1 calc R
H47B H 0.7047 1.1283 0.2289 0.160 Uiso 1 1 calc R
H47C H 0.7194 1.0296 0.1933 0.160 Uiso 1 1 calc R
C49 C 0.6822(6) 1.0059(8) 0.4032(7) 0.094(4) Uani 1 1 d .
H49A H 0.6662 0.9731 0.4450 0.141 Uiso 1 1 calc R
H49B H 0.6883 1.0717 0.4150 0.141 Uiso 1 1 calc R
H49C H 0.7215 0.9782 0.3899 0.141 Uiso 1 1 calc R
C51 C 0.8054(5) 0.4003(9) 0.5332(6) 0.082(3) Uani 1 1 d .
H51A H 0.7732 0.4441 0.5181 0.122 Uiso 1 1 calc R
H51B H 0.8179 0.4135 0.5828 0.122 Uiso 1 1 calc R
H51C H 0.7896 0.3365 0.5298 0.122 Uiso 1 1 calc R
C53 C 0.9242(6) 0.2705(9) 0.5446(8) 0.103(5) Uani 1 1 d .
H53A H 0.9400 0.2929 0.5910 0.155 Uiso 1 1 calc R
H53B H 0.9529 0.2252 0.5248 0.155 Uiso 1 1 calc R
H53C H 0.8842 0.2408 0.5512 0.155 Uiso 1 1 calc R
C55 C 1.0266(5) 0.3555(11) 0.4371(9) 0.110(5) Uani 1 1 d .
H55A H 1.0298 0.2898 0.4508 0.165 Uiso 1 1 calc R
H55B H 1.0540 0.3928 0.4677 0.165 Uiso 1 1 calc R
H55C H 1.0382 0.3628 0.3869 0.165 Uiso 1 1 calc R
C65 C 0.5161(7) 0.2826(12) 0.4181(7) 0.128(7) Uani 1 1 d .
H65A H 0.4761 0.2511 0.4109 0.154 Uiso 1 1 calc R
H65B H 0.5222 0.3233 0.3760 0.154 Uiso 1 1 calc R
Cl67 Cl 0.57144(17) 0.1997(3) 0.4174(3) 0.1343(17) Uani 1 1 d .
O1 O 0.5983(6) 0.6280(7) 0.0838(7) 0.152(6) Uani 1 1 d .
H1 H 0.5753 0.6114 0.0497 0.228 Uiso 1 1 calc R
C2 C 0.6393(6) 0.5574(9) 0.1000(6) 0.085(3) Uani 1 1 d .
H2A H 0.6775 0.5678 0.0742 0.128 Uiso 1 1 calc R
H2B H 0.6216 0.4974 0.0855 0.128 Uiso 1 1 calc R
H2C H 0.6480 0.5569 0.1517 0.128 Uiso 1 1 calc R
O2 O 0.9802(5) 0.9561(9) 0.3538(10) 0.195(6) Uani 1 1 d U

loop_
_atom_site_aniso_label
_atom_site_aniso_U_11
_atom_site_aniso_U_22
_atom_site_aniso_U_33
_atom_site_aniso_U_23
_atom_site_aniso_U_13
_atom_site_aniso_U_12
Ir1 0.03490(14) 0.02840(14) 0.02677(12) 0.00159(9) -0.00061(9) 0.00724(10)
Ir2 0.03608(16) 0.04359(19) 0.0769(2) 0.01686(16) -0.00590(14) 0.00985(13)
Cl3 0.0378(8) 0.0387(9) 0.0378(8) 0.0090(7) -0.0138(6) -0.0054(7)
Cl4 0.0474(9) 0.0441(9) 0.0254(7) -0.0005(6) -0.0015(6) 0.0131(7)
Cl5 0.0394(9) 0.0480(11) 0.1062(18) 0.0141(11) 0.0091(10) 0.0229(9)
Cl6 0.0487(10) 0.0395(10) 0.0928(16) 0.0232(10) -0.0042(10) 0.0096(9)
C7 0.034(3) 0.026(3) 0.022(3) 0.001(2) -0.001(2) 0.001(2)
Cl66 0.0690(17) 0.158(3) 0.107(2) -0.069(2) 0.0111(16) -0.0173(19)
N8 0.030(2) 0.030(3) 0.026(2) -0.001(2) -0.0001(19) 0.001(2)
N9 0.032(3) 0.030(3) 0.023(2) 0.003(2) -0.0002(19) 0.001(2)
C40 0.050(4) 0.040(4) 0.041(4) -0.007(3) 0.002(3) 0.020(3)
C22 0.095(8) 0.035(4) 0.083(7) -0.009(5) -0.039(6) 0.004(5)
C33 0.026(3) 0.036(3) 0.034(3) 0.007(3) 0.000(2) -0.003(3)
N17 0.041(3) 0.030(3) 0.060(4) 0.000(3) -0.002(3) 0.007(3)
C20 0.056(4) 0.026(3) 0.060(5) -0.004(3) -0.011(4) 0.010(3)
C25 0.041(3) 0.034(3) 0.027(3) 0.005(3) 0.001(2) -0.005(3)
C15 0.039(3) 0.045(4) 0.036(3) 0.003(3) -0.005(3) -0.007(3)
C13 0.050(4) 0.069(5) 0.025(3) -0.002(3) -0.011(3) 0.005(4)
C9 0.035(3) 0.040(4) 0.029(3) 0.003(3) 0.006(2) 0.004(3)
C56 0.044(4) 0.056(5) 0.070(5) 0.017(4) -0.016(4) -0.003(4)
C23 0.126(10) 0.040(5) 0.060(6) -0.011(4) -0.021(6) 0.013(6)
C14 0.037(4) 0.060(5) 0.040(4) -0.004(3) -0.011(3) -0.006(3)
C26 0.033(3) 0.036(3) 0.023(3) 0.003(2) 0.002(2) 0.003(3)
C27 0.032(3) 0.047(4) 0.031(3) 0.002(3) 0.004(2) -0.003(3)
C10 0.039(3) 0.033(3) 0.024(3) 0.001(2) -0.005(2) 0.000(3)
C31 0.032(3) 0.035(4) 0.044(4) -0.001(3) 0.003(3) 0.003(3)
C29 0.040(3) 0.043(4) 0.040(4) 0.004(3) 0.009(3) 0.008(3)
C28 0.032(3) 0.053(4) 0.041(4) 0.004(3) 0.005(3) 0.008(3)
C21 0.070(6) 0.027(4) 0.079(6) 0.003(4) -0.018(5) 0.003(4)
C11 0.037(3) 0.036(3) 0.021(3) -0.002(2) -0.003(2) 0.003(3)
C36 0.026(3) 0.037(4) 0.044(4) 0.004(3) -0.005(3) -0.004(3)
C38 0.042(4) 0.035(4) 0.031(3) 0.007(3) -0.004(3) 0.004(3)
C16 0.037(4) 0.030(3) 0.061(5) 0.001(3) -0.005(3) 0.010(3)
C24 0.091(7) 0.043(5) 0.058(5) -0.009(4) 0.007(5) 0.018(5)
C30 0.035(3) 0.040(4) 0.051(4) -0.002(3) 0.005(3) 0.002(3)
N18 0.044(3) 0.035(3) 0.060(4) 0.000(3) 0.007(3) 0.013(3)
C48 0.054(4) 0.037(4) 0.067(5) -0.019(4) -0.011(4) 0.017(4)
C34 0.038(3) 0.050(4) 0.038(3) 0.009(3) 0.009(3) 0.000(3)
C39 0.042(4) 0.032(4) 0.064(5) 0.009(3) -0.001(3) 0.002(3)
C44 0.084(6) 0.029(4) 0.038(4) 0.007(3) 0.008(4) 0.020(4)
C35 0.044(4) 0.043(4) 0.050(4) 0.018(3) 0.003(3) -0.004(3)
C12 0.046(4) 0.051(4) 0.026(3) 0.004(3) -0.002(3) 0.002(3)
C37 0.041(3) 0.034(4) 0.036(3) -0.001(3) -0.003(3) 0.002(3)
C50 0.045(4) 0.056(5) 0.067(5) 0.022(4) -0.012(4) 0.005(4)
C19 0.061(5) 0.031(4) 0.057(5) -0.008(3) -0.003(4) 0.012(3)
C42 0.048(4) 0.050(4) 0.041(4) -0.003(3) -0.002(3) 0.020(4)
C59 0.056(5) 0.049(5) 0.069(5) 0.000(4) -0.014(4) 0.004(4)
C46 0.051(4) 0.024(3) 0.092(7) -0.005(4) 0.005(4) 0.010(3)
C32 0.044(4) 0.047(4) 0.062(5) 0.000(4) 0.018(4) 0.012(3)
C58 0.041(4) 0.051(5) 0.069(5) 0.012(4) -0.022(4) -0.001(4)
C54 0.043(4) 0.074(7) 0.089(7) 0.019(5) -0.016(4) 0.003(4)
C43 0.047(5) 0.077(7) 0.104(8) -0.005(6) -0.018(5) 0.022(5)
C41 0.107(8) 0.079(7) 0.048(5) 0.004(5) 0.032(5) 0.031(6)
C52 0.062(6) 0.072(6) 0.076(6) 0.032(5) -0.023(5) 0.003(5)
C45 0.145(10) 0.055(6) 0.043(5) 0.014(4) 0.015(5) 0.042(6)
C57 0.058(5) 0.100(9) 0.084(7) 0.024(6) -0.013(5) -0.031(6)
C47 0.077(7) 0.036(5) 0.209(16) 0.019(7) 0.049(9) 0.003(5)
C49 0.100(8) 0.063(6) 0.117(9) -0.056(7) -0.056(7) 0.034(6)
C51 0.065(6) 0.104(9) 0.076(7) 0.021(6) 0.000(5) -0.006(6)
C53 0.093(8) 0.088(9) 0.126(11) 0.053(8) -0.046(8) 0.001(7)
C55 0.051(6) 0.134(12) 0.144(12) 0.039(10) -0.031(7) 0.024(7)
C65 0.128(11) 0.164(15) 0.090(9) -0.070(10) -0.058(8) 0.079(11)
Cl67 0.082(2) 0.068(2) 0.254(6) -0.004(3) 0.037(3) 0.0195(17)
O1 0.212(13) 0.080(6) 0.161(10) -0.039(6) -0.113(10) 0.037(7)
C2 0.094(8) 0.090(9) 0.071(7) 0.017(6) -0.010(6) -0.016(7)
O2 0.100(7) 0.133(9) 0.358(15) 0.031(10) 0.146(9) -0.020(6)

loop_
_atom_type_symbol
_atom_type_description
_atom_type_scat_dispersion_real
_atom_type_scat_dispersion_imag
_atom_type_scat_source
C C 0.0033 0.0016 'International Tables Vol C Tables 4.2.6.8 and 6.1.1.4'
H H 0.0000 0.0000 'International Tables Vol C Tables 4.2.6.8 and 6.1.1.4'
Cl Cl 0.1484 0.1585 'International Tables Vol C Tables 4.2.6.8 and 6.1.1.4'
Ir Ir -1.4442 7.9887 'International Tables Vol C Tables 4.2.6.8 and 6.1.1.4'
N N 0.0061 0.0033 'International Tables Vol C Tables 4.2.6.8 and 6.1.1.4'
O O 0.0106 0.0060 'International Tables Vol C Tables 4.2.6.8 and 6.1.1.4'

loop_
_geom_angle_atom_site_label_1
_geom_angle_atom_site_label_2
_geom_angle_atom_site_label_3
_geom_angle
Cl4 Ir1 Cl3 86.41(6)
C7 Ir1 Cl3 98.42(18)
C7 Ir1 Cl4 97.68(16)
C7 Ir1 C40 106.9(3)
C7 Ir1 C48 86.3(3)
C7 Ir1 C44 141.5(3)
C7 Ir1 C42 145.8(3)
C7 Ir1 C46 103.4(3)
C40 Ir1 Cl3 98.9(2)
C40 Ir1 Cl4 153.6(2)
C40 Ir1 C48 38.5(3)
C40 Ir1 C44 63.5(3)
C40 Ir1 C42 38.9(3)
C40 Ir1 C46 65.0(3)
C48 Ir1 Cl3 135.0(3)
C48 Ir1 Cl4 137.6(3)
C48 Ir1 C44 63.0(3)
C48 Ir1 C42 64.2(3)
C44 Ir1 Cl3 119.5(3)
C44 Ir1 Cl4 91.27(19)
C44 Ir1 C42 37.4(3)
C42 Ir1 Cl3 91.6(2)
C42 Ir1 Cl4 115.62(19)
C46 Ir1 Cl3 155.9(2)
C46 Ir1 Cl4 100.6(3)
C46 Ir1 C48 38.4(4)
C46 Ir1 C44 38.1(3)
C46 Ir1 C42 64.5(3)
Cl6 Ir2 Cl5 87.29(8)
C56 Ir2 Cl5 100.0(3)
C56 Ir2 Cl6 154.5(2)
C56 Ir2 C50 64.9(3)
C56 Ir2 C54 38.8(3)
C56 Ir2 C52 63.3(3)
C16 Ir2 Cl5 86.7(2)
C16 Ir2 Cl6 87.7(2)
C16 Ir2 C56 116.9(3)
C16 Ir2 C50 119.0(3)
C16 Ir2 C58 101.3(3)
C16 Ir2 C54 154.7(3)
C16 Ir2 C52 157.5(4)
C50 Ir2 Cl5 153.7(2)
C50 Ir2 Cl6 98.3(2)
C50 Ir2 C54 63.5(4)
C50 Ir2 C52 38.9(3)
C58 Ir2 Cl5 137.3(2)
C58 Ir2 Cl6 134.4(2)
C58 Ir2 C56 39.0(3)
C58 Ir2 C50 38.4(3)
C58 Ir2 C54 64.2(3)
C58 Ir2 C52 64.0(3)
C54 Ir2 Cl5 91.1(3)
C54 Ir2 Cl6 117.5(3)
C52 Ir2 Cl5 115.7(3)
C52 Ir2 Cl6 91.5(3)
C52 Ir2 C54 35.9(4)
N8 C7 Ir1 125.0(4)
N9 C7 Ir1 124.9(4)
N9 C7 N8 105.0(5)
C7 N8 C9 125.5(5)
C7 N8 C11 110.9(5)
C11 N8 C9 121.8(5)
C7 N9 C25 126.8(5)
C7 N9 C10 111.1(5)
C10 N9 C25 120.3(5)
C48 C40 Ir1 71.4(4)
C48 C40 C42 108.3(7)
C48 C40 C41 126.5(8)
C42 C40 Ir1 73.6(4)
C42 C40 C41 124.7(8)
C41 C40 Ir1 127.5(6)
C21 C22 C23 122.6(10)
C38 C33 C9 118.6(6)
C38 C33 C34 118.1(6)
C34 C33 C9 123.2(6)
C20 N17 C39 123.1(6)
C16 N17 C20 110.4(7)
C16 N17 C39 124.9(7)
C21 C20 N17 131.0(8)
C19 C20 N17 106.9(7)
C19 C20 C21 122.1(8)
N9 C25 C26 108.6(5)
C10 C15 C14 115.8(6)
C12 C13 C14 122.7(6)
N8 C9 C33 108.9(5)
C58 C56 Ir2 69.6(5)
C58 C56 C54 106.7(8)
C58 C56 C57 128.0(9)
C54 C56 Ir2 73.2(5)
C54 C56 C57 124.4(8)
C57 C56 Ir2 130.8(7)
C24 C23 C22 121.3(9)
C15 C14 C13 121.6(7)
C27 C26 C25 123.1(6)
C31 C26 C25 118.8(6)
C31 C26 C27 118.0(6)
C26 C27 C28 119.8(7)
C15 C10 N9 130.9(6)
C15 C10 C11 122.8(6)
C11 C10 N9 106.1(5)
C26 C31 C30 121.3(6)
C28 C29 C30 117.5(7)
C28 C29 C32 121.7(7)
C30 C29 C32 120.8(7)
C29 C28 C27 122.0(6)
C22 C21 C20 115.8(10)
N8 C11 C12 131.8(6)
C10 C11 N8 106.7(5)
C10 C11 C12 121.3(6)
C35 C36 C39 120.2(6)
C37 C36 C39 122.3(6)
C37 C36 C35 117.4(7)
C33 C38 C37 120.1(6)
N17 C16 Ir2 125.8(6)
N18 C16 Ir2 127.1(5)
N18 C16 N17 105.0(6)
C23 C24 C19 117.2(10)
C31 C30 C29 120.9(7)
C16 N18 C19 110.9(7)
C16 N18 C32 124.0(7)
C19 N18 C32 122.9(7)
C40 C48 Ir1 70.1(4)
C40 C48 C49 126.2(9)
C46 C48 Ir1 70.6(5)
C46 C48 C40 108.8(7)
C46 C48 C49 124.8(9)
C49 C48 Ir1 128.4(6)
C35 C34 C33 120.3(7)
N17 C39 C36 110.4(6)
C42 C44 Ir1 71.5(4)
C42 C44 C46 109.8(7)
C42 C44 C45 125.1(9)
C46 C44 Ir1 68.4(4)
C46 C44 C45 125.0(9)
C45 C44 Ir1 127.5(6)
C34 C35 C36 121.2(7)
C13 C12 C11 115.7(6)
C36 C37 C38 122.4(6)
C58 C50 Ir2 69.8(5)
C58 C50 C52 106.8(8)
C58 C50 C51 129.2(9)
C52 C50 Ir2 73.0(6)
C52 C50 C51 123.3(8)
C51 C50 Ir2 129.6(7)
C20 C19 C24 121.0(9)
C20 C19 N18 106.5(7)
C24 C19 N18 132.4(9)
C40 C42 Ir1 67.4(4)
C40 C42 C43 126.9(8)
C44 C42 Ir1 71.1(4)
C44 C42 C40 105.7(7)
C44 C42 C43 127.3(8)
C43 C42 Ir1 127.3(6)
C48 C46 Ir1 71.0(5)
C48 C46 C44 107.0(7)
C48 C46 C47 126.5(10)
C44 C46 Ir1 73.5(4)
C44 C46 C47 125.9(10)
C47 C46 Ir1 127.6(6)
N18 C32 C29 111.6(6)
C56 C58 Ir2 71.4(5)
C56 C58 C59 125.8(8)
C50 C58 Ir2 71.8(6)
C50 C58 C56 108.9(7)
C50 C58 C59 125.2(8)
C59 C58 Ir2 126.1(6)
C56 C54 Ir2 68.0(5)
C56 C54 C55 123.0(10)
C52 C54 Ir2 71.9(6)
C52 C54 C56 108.6(8)
C52 C54 C55 128.3(10)
C55 C54 Ir2 127.9(10)
C50 C52 Ir2 68.1(5)
C50 C52 C53 124.2(10)
C54 C52 Ir2 72.1(6)
C54 C52 C50 109.0(8)
C54 C52 C53 126.9(10)
C53 C52 Ir2 126.4(9)
Cl67 C65 Cl66 118.8(7)

loop_
_geom_bond_atom_site_label_1
_geom_bond_atom_site_label_2
_geom_bond_distance
Ir1 Cl3 2.4569(16)
Ir1 Cl4 2.4334(15)
Ir1 C7 2.037(6)
Ir1 C40 2.144(7)
Ir1 C48 2.161(8)
Ir1 C44 2.222(7)
Ir1 C42 2.227(7)
Ir1 C46 2.155(8)
Ir2 Cl5 2.471(2)
Ir2 Cl6 2.461(2)
Ir2 C56 2.171(9)
Ir2 C16 2.047(8)
Ir2 C50 2.173(10)
Ir2 C58 2.146(9)
Ir2 C54 2.241(9)
Ir2 C52 2.239(10)
C7 N8 1.380(7)
C7 N9 1.370(8)
Cl66 C65 1.664(11)
N8 C9 1.457(8)
N8 C11 1.395(8)
N9 C25 1.478(7)
N9 C10 1.404(8)
C40 C48 1.420(12)
C40 C42 1.459(10)
C40 C41 1.492(11)
C22 C23 1.389(16)
C22 C21 1.377(14)
C33 C9 1.521(9)
C33 C38 1.384(9)
C33 C34 1.410(9)
N17 C20 1.408(10)
N17 C16 1.384(10)
N17 C39 1.470(10)
C20 C21 1.389(12)
C20 C19 1.376(12)
C25 C26 1.512(9)
C15 C14 1.389(10)
C15 C10 1.387(9)
C13 C14 1.399(11)
C13 C12 1.382(10)
C56 C58 1.441(12)
C56 C54 1.467(13)
C56 C57 1.492(13)
C23 C24 1.359(16)
C26 C27 1.404(9)
C26 C31 1.385(9)
C27 C28 1.406(10)
C10 C11 1.393(9)
C31 C30 1.395(10)
C29 C28 1.375(11)
C29 C30 1.399(10)
C29 C32 1.518(11)
C11 C12 1.404(8)
C36 C39 1.525(10)
C36 C35 1.396(10)
C36 C37 1.368(10)
C38 C37 1.392(10)
C16 N18 1.374(10)
C24 C19 1.401(13)
N18 C19 1.409(11)
N18 C32 1.465(10)
C48 C46 1.418(13)
C48 C49 1.522(12)
C34 C35 1.384(11)
C44 C42 1.426(11)
C44 C46 1.432(13)
C44 C45 1.504(11)
C50 C58 1.422(12)
C50 C52 1.472(13)
C50 C51 1.477(13)
C42 C43 1.487(12)
C59 C58 1.491(11)
C46 C47 1.503(13)
C54 C52 1.383(14)
C54 C55 1.472(14)
C52 C53 1.503(14)
C65 Cl67 1.662(13)
O1 C2 1.355(15)
